data_7008018
loop_
_publ_author_name
'Jin, Yongri'
'Yoon, Il'
'Seo, Joobeom'
'Lee, Ji-Eun'
'Moon, Seok-Tae'
'Kim, Jineun'
'Han, Sang Woo'
'Park, Ki-Min'
'Lindoy, Leonard F.'
'Lee, Shim Sung'

_publ_section_title
;
 Cadmium(II) and mercury(II) complexes of an NO2S2-donor macrocycle and
 its ditopic xylyl-bridged analogue.
;
_journal_issue 4
_journal_name_full 'Dalton transactions (Cambridge, England : 2003)'
_journal_page_first 788
_journal_page_last 796
_journal_paper_doi 10.1039/b415794j
_journal_year 2005
_chemical_formula_sum 'C20 H25 Hg I2 N O2 S2'
_chemical_formula_weight 829.92
_chemical_name_systematic
;
?
;
_space_group_IT_number 14
_symmetry_cell_setting monoclinic
_symmetry_space_group_name_Hall '-P 2yn'
_symmetry_space_group_name_H-M 'P 1 21/n 1'
_atom_sites_solution_hydrogens geom
_atom_sites_solution_primary direct
_atom_sites_solution_secondary difmap
_audit_creation_method SHELXTL
_cell_angle_alpha 90.00
_cell_angle_beta 100.5520(10)
_cell_angle_gamma 90.00
_cell_formula_units_Z 4
_cell_length_a 11.4844(8)
_cell_length_b 12.4041(9)
_cell_length_c 17.3880(12)
_cell_measurement_reflns_used 5596
_cell_measurement_temperature 173(2)
_cell_measurement_theta_min 1.97
_cell_volume 2435.1(3)
_computing_cell_refinement 'Bruker SMART'
_computing_data_collection 'Bruker SMART'
_computing_data_reduction 'Bruker SAINT'
_computing_molecular_graphics 'Bruker SHELXTL'
_computing_publication_material 'Bruker SHELXTL'
_computing_structure_refinement 'Bruker SHELXTL'
_computing_structure_solution 'Bruker SHELXTL'
_diffrn_ambient_temperature 173(2)
_diffrn_measured_fraction_theta_full 0.926
_diffrn_measured_fraction_theta_max 0.926
_diffrn_measurement_device_type 'CCD area detector'
_diffrn_measurement_method 'phi and omega scans'
_diffrn_radiation_monochromator graphite
_diffrn_radiation_source 'fine-focus sealed tube'
_diffrn_radiation_type MoK\a
_diffrn_radiation_wavelength 0.71073
_diffrn_reflns_av_R_equivalents 0.0519
_diffrn_reflns_av_sigmaI/netI 0.0463
_diffrn_reflns_limit_h_max 12
_diffrn_reflns_limit_h_min -14
_diffrn_reflns_limit_k_max 14
_diffrn_reflns_limit_k_min -15
_diffrn_reflns_limit_l_max 14
_diffrn_reflns_limit_l_min -23
_diffrn_reflns_number 15057
_diffrn_reflns_theta_full 28.27
_diffrn_reflns_theta_max 28.27
_diffrn_reflns_theta_min 1.97
_exptl_absorpt_coefficient_mu 9.043
_exptl_absorpt_correction_T_max 0.294426
_exptl_absorpt_correction_T_min 0.175267
_exptl_absorpt_correction_type 'Empirical (Bruker SADABS)'
_exptl_absorpt_process_details 28.27
_exptl_crystal_colour colorless
_exptl_crystal_density_diffrn 2.264
_exptl_crystal_density_meas 0
_exptl_crystal_density_method 'not measured'
_exptl_crystal_description plate
_exptl_crystal_F_000 1544
_exptl_crystal_size_max 0.30
_exptl_crystal_size_mid 0.20
_exptl_crystal_size_min 0.20
_refine_diff_density_max 1.201
_refine_diff_density_min -1.347
_refine_diff_density_rms 0.146
_refine_ls_extinction_method none
_refine_ls_goodness_of_fit_ref 0.946
_refine_ls_hydrogen_treatment constr
_refine_ls_matrix_type full
_refine_ls_number_parameters 253
_refine_ls_number_reflns 5596
_refine_ls_number_restraints 0
_refine_ls_restrained_S_all 0.946
_refine_ls_R_factor_all 0.0660
_refine_ls_R_factor_gt 0.0393
_refine_ls_shift/su_max 0.000
_refine_ls_shift/su_mean 0.000
_refine_ls_structure_factor_coef Fsqd
_refine_ls_weighting_details 'calc w=1/[\s^2^(Fo^2^)+(0.0507P)^2^+0.0000P] where P=(Fo^2^+2Fc^2^)/3'
_refine_ls_weighting_scheme calc
_refine_ls_wR_factor_gt 0.0852
_refine_ls_wR_factor_ref 0.0946
_reflns_number_gt 3852
_reflns_number_total 5596
_reflns_threshold_expression >2sigma(I)
_cod_data_source_file b415794j.txt
_cod_data_source_block complex7
_cod_depositor_comments
;
The following automatic conversions were performed:
'_symmetry_cell_setting' value 'Monoclinic' changed to 'monoclinic'
according to '/home/saulius/struct/CIF-dictionaries/cif_core.dic'
dictionary named 'cif_core.dic' version 2.4.1 from 2010-06-29.

Automatic conversion script
Id: cif_fix_enum 1527 2010-12-29 10:47:43Z saulius 
;
_cod_original_sg_symbol_H-M P2(1)/n
_cod_database_code 7008018

loop_
_symmetry_equiv_pos_as_xyz
'x, y, z'
'-x+1/2, y+1/2, -z+1/2'
'-x, -y, -z'
'x-1/2, -y-1/2, z-1/2'

loop_
_atom_site_label
_atom_site_type_symbol
_atom_site_fract_x
_atom_site_fract_y
_atom_site_fract_z
_atom_site_U_iso_or_equiv
_atom_site_adp_type
_atom_site_occupancy
_atom_site_symmetry_multiplicity
_atom_site_calc_flag
_atom_site_refinement_flags
_atom_site_disorder_assembly
_atom_site_disorder_group
Hg Hg 0.12663(2) 0.37318(2) -0.346694(16) 0.06237(10) Uani 1 1 d . . .
I1 I 0.27760(4) 0.26422(4) -0.41825(3) 0.07402(15) Uani 1 1 d . . .
I2 I -0.06041(4) 0.30341(4) -0.29108(3) 0.06671(14) Uani 1 1 d . . .
S1 S 0.08843(13) 0.56852(13) -0.41658(10) 0.0554(4) Uani 1 1 d . . .
S2 S 0.53568(15) 0.41918(15) -0.08113(9) 0.0607(4) Uani 1 1 d . . .
O1 O 0.4387(3) 0.5797(3) -0.4192(3) 0.0557(10) Uani 1 1 d . . .
O2 O 0.5841(4) 0.4290(3) -0.3023(2) 0.0595(11) Uani 1 1 d . . .
N1 N 0.2388(5) 0.4908(4) -0.2461(3) 0.0617(14) Uani 1 1 d . . .
H1 H 0.1902 0.5065 -0.2103 0.074 Uiso 1 1 calc R . .
C1 C 0.3918(5) 0.6798(5) -0.4407(3) 0.0499(14) Uani 1 1 d . . .
C2 C 0.4576(7) 0.7733(5) -0.4346(4) 0.0653(18) Uani 1 1 d . . .
H2 H 0.5412 0.7713 -0.4147 0.078 Uiso 1 1 calc R . .
C3 C 0.4012(8) 0.8716(6) -0.4577(4) 0.073(2) Uani 1 1 d . . .
H3 H 0.4459 0.9374 -0.4530 0.087 Uiso 1 1 calc R . .
C4 C 0.2829(8) 0.8728(6) -0.4867(4) 0.073(2) Uani 1 1 d . . .
H4 H 0.2444 0.9402 -0.5022 0.087 Uiso 1 1 calc R . .
C5 C 0.2181(6) 0.7804(6) -0.4942(4) 0.0628(17) Uani 1 1 d . . .
H5 H 0.1349 0.7834 -0.5157 0.075 Uiso 1 1 calc R . .
C6 C 0.2706(5) 0.6813(5) -0.4712(3) 0.0487(13) Uani 1 1 d . . .
C7 C 0.2002(5) 0.5779(5) -0.4795(4) 0.0537(14) Uani 1 1 d . . .
H7A H 0.2540 0.5185 -0.4678 0.064 Uiso 1 1 calc R . .
H7B H 0.1612 0.5708 -0.5330 0.064 Uiso 1 1 calc R . .
C8 C 0.1555(6) 0.6410(5) -0.3304(4) 0.0620(17) Uani 1 1 d . . .
H8A H 0.1760 0.7117 -0.3459 0.074 Uiso 1 1 calc R . .
H8B H 0.0972 0.6497 -0.2977 0.074 Uiso 1 1 calc R . .
C9 C 0.2643(6) 0.5912(5) -0.2818(4) 0.0617(17) Uani 1 1 d . . .
H9A H 0.3220 0.5784 -0.3144 0.074 Uiso 1 1 calc R . .
H9B H 0.2981 0.6409 -0.2415 0.074 Uiso 1 1 calc R . .
C10 C 0.3439(6) 0.4337(5) -0.2037(4) 0.0563(15) Uani 1 1 d . . .
H10A H 0.3888 0.4075 -0.2413 0.068 Uiso 1 1 calc R . .
H10B H 0.3174 0.3720 -0.1783 0.068 Uiso 1 1 calc R . .
C11 C 0.4258(6) 0.4995(5) -0.1428(4) 0.0612(16) Uani 1 1 d . . .
H11A H 0.3792 0.5367 -0.1106 0.073 Uiso 1 1 calc R . .
H11B H 0.4650 0.5528 -0.1689 0.073 Uiso 1 1 calc R . .
C12 C 0.6487(5) 0.4045(5) -0.1411(4) 0.0576(15) Uani 1 1 d . . .
H12A H 0.6498 0.4693 -0.1711 0.069 Uiso 1 1 calc R . .
H12B H 0.7242 0.3989 -0.1069 0.069 Uiso 1 1 calc R . .
C13 C 0.6361(5) 0.3113(5) -0.1960(4) 0.0529(14) Uani 1 1 d . . .
C14 C 0.6545(6) 0.2066(5) -0.1676(4) 0.0619(17) Uani 1 1 d . . .
H14 H 0.6706 0.1947 -0.1121 0.074 Uiso 1 1 calc R . .
C15 C 0.6500(6) 0.1196(6) -0.2175(5) 0.074(2) Uani 1 1 d . . .
H15 H 0.6657 0.0485 -0.1965 0.089 Uiso 1 1 calc R . .
C16 C 0.6234(6) 0.1341(6) -0.2959(5) 0.0696(19) Uani 1 1 d . . .
H16 H 0.6181 0.0729 -0.3301 0.084 Uiso 1 1 calc R . .
C17 C 0.6040(6) 0.2361(6) -0.3268(4) 0.0614(17) Uani 1 1 d . . .
H17 H 0.5879 0.2461 -0.3824 0.074 Uiso 1 1 calc R . .
C18 C 0.6075(5) 0.3252(5) -0.2770(3) 0.0479(13) Uani 1 1 d . . .
C19 C 0.5922(6) 0.4525(5) -0.3812(3) 0.0562(15) Uani 1 1 d . . .
H19A H 0.5367 0.4092 -0.4162 0.067 Uiso 1 1 calc R . .
H19B H 0.6704 0.4367 -0.3902 0.067 Uiso 1 1 calc R . .
C20 C 0.5652(5) 0.5689(5) -0.3958(4) 0.0584(16) Uani 1 1 d . . .
H20A H 0.5923 0.6099 -0.3491 0.070 Uiso 1 1 calc R . .
H20B H 0.6044 0.5953 -0.4363 0.070 Uiso 1 1 calc R . .

loop_
_atom_site_aniso_label
_atom_site_aniso_U_11
_atom_site_aniso_U_22
_atom_site_aniso_U_33
_atom_site_aniso_U_23
_atom_site_aniso_U_13
_atom_site_aniso_U_12
Hg 0.05235(15) 0.06488(17) 0.06733(19) 0.00458(13) 0.00422(11) -0.01232(11)
I1 0.0666(3) 0.0742(3) 0.0841(4) -0.0012(2) 0.0215(3) -0.0059(2)
I2 0.0617(3) 0.0672(3) 0.0739(3) 0.0116(2) 0.0195(2) -0.0033(2)
S1 0.0430(8) 0.0641(10) 0.0588(10) 0.0086(8) 0.0080(7) 0.0035(7)
S2 0.0594(10) 0.0770(11) 0.0455(9) -0.0006(8) 0.0087(7) 0.0037(8)
O1 0.044(2) 0.055(2) 0.067(3) 0.009(2) 0.0059(19) -0.0024(18)
O2 0.079(3) 0.054(2) 0.047(2) 0.002(2) 0.015(2) 0.012(2)
N1 0.058(3) 0.069(3) 0.055(3) 0.002(3) 0.003(3) -0.015(3)
C1 0.058(4) 0.049(3) 0.043(3) 0.007(3) 0.010(3) -0.002(3)
C2 0.070(4) 0.065(4) 0.063(4) 0.008(3) 0.017(3) -0.018(3)
C3 0.100(6) 0.055(4) 0.064(5) 0.009(3) 0.015(4) -0.014(4)
C4 0.102(6) 0.053(4) 0.066(5) 0.016(3) 0.024(4) 0.019(4)
C5 0.072(4) 0.068(4) 0.052(4) 0.012(3) 0.020(3) 0.018(3)
C6 0.057(3) 0.055(4) 0.037(3) 0.004(3) 0.013(3) 0.001(3)
C7 0.045(3) 0.068(4) 0.050(4) -0.001(3) 0.013(3) -0.002(3)
C8 0.073(4) 0.055(4) 0.062(4) 0.000(3) 0.023(3) 0.012(3)
C9 0.076(5) 0.055(4) 0.054(4) -0.004(3) 0.009(3) -0.016(3)
C10 0.059(4) 0.044(3) 0.062(4) 0.000(3) -0.001(3) 0.001(3)
C11 0.062(4) 0.056(4) 0.065(4) -0.008(3) 0.007(3) -0.005(3)
C12 0.049(3) 0.069(4) 0.052(4) -0.005(3) 0.002(3) -0.004(3)
C13 0.035(3) 0.064(4) 0.060(4) 0.001(3) 0.010(3) 0.000(3)
C14 0.048(4) 0.064(4) 0.071(5) 0.013(3) 0.004(3) -0.003(3)
C15 0.063(4) 0.052(4) 0.105(7) 0.007(4) 0.005(4) 0.007(3)
C16 0.060(4) 0.061(4) 0.087(6) -0.016(4) 0.010(4) 0.011(3)
C17 0.055(4) 0.070(4) 0.059(4) -0.010(3) 0.010(3) 0.009(3)
C18 0.039(3) 0.059(4) 0.047(3) 0.001(3) 0.009(2) 0.006(3)
C19 0.053(4) 0.076(4) 0.042(3) -0.002(3) 0.013(3) 0.008(3)
C20 0.046(3) 0.078(4) 0.053(4) 0.011(3) 0.013(3) -0.001(3)

loop_
_atom_type_symbol
_atom_type_description
_atom_type_scat_dispersion_real
_atom_type_scat_dispersion_imag
_atom_type_scat_source
C C 0.0033 0.0016 'International Tables Vol C Tables 4.2.6.8 and 6.1.1.4'
H H 0.0000 0.0000 'International Tables Vol C Tables 4.2.6.8 and 6.1.1.4'
N N 0.0061 0.0033 'International Tables Vol C Tables 4.2.6.8 and 6.1.1.4'
O O 0.0106 0.0060 'International Tables Vol C Tables 4.2.6.8 and 6.1.1.4'
S S 0.1246 0.1234 'International Tables Vol C Tables 4.2.6.8 and 6.1.1.4'
I I -0.4742 1.8119 'International Tables Vol C Tables 4.2.6.8 and 6.1.1.4'
Hg Hg -2.3894 9.2266 'International Tables Vol C Tables 4.2.6.8 and 6.1.1.4'

loop_
_geom_angle_atom_site_label_1
_geom_angle_atom_site_label_2
_geom_angle_atom_site_label_3
_geom_angle
_geom_angle_site_symmetry_1
_geom_angle_site_symmetry_3
_geom_angle_publ_flag
N1 Hg I2 106.76(13) . . ?
N1 Hg I1 109.34(13) . . ?
I2 Hg I1 129.803(18) . . ?
N1 Hg S1 78.96(13) . . ?
I2 Hg S1 112.28(3) . . ?
I1 Hg S1 107.96(4) . . ?
C8 S1 C7 103.1(3) . . ?
C8 S1 Hg 93.7(2) . . ?
C7 S1 Hg 104.5(2) . . ?
C11 S2 C12 102.1(3) . . ?
C1 O1 C20 118.9(5) . . ?
C18 O2 C19 117.3(4) . . ?
C9 N1 C10 114.6(5) . . ?
C9 N1 Hg 109.2(4) . . ?
C10 N1 Hg 110.2(4) . . ?
C9 N1 H1 107.5 . . ?
C10 N1 H1 107.5 . . ?
Hg N1 H1 107.5 . . ?
C2 C1 O1 123.8(6) . . ?
C2 C1 C6 120.9(6) . . ?
O1 C1 C6 115.3(5) . . ?
C1 C2 C3 119.4(7) . . ?
C1 C2 H2 120.3 . . ?
C3 C2 H2 120.3 . . ?
C4 C3 C2 119.5(7) . . ?
C4 C3 H3 120.2 . . ?
C2 C3 H3 120.2 . . ?
C5 C4 C3 121.2(7) . . ?
C5 C4 H4 119.4 . . ?
C3 C4 H4 119.4 . . ?
C4 C5 C6 121.0(7) . . ?
C4 C5 H5 119.5 . . ?
C6 C5 H5 119.5 . . ?
C1 C6 C5 118.0(6) . . ?
C1 C6 C7 120.4(5) . . ?
C5 C6 C7 121.7(6) . . ?
C6 C7 S1 114.7(4) . . ?
C6 C7 H7A 108.6 . . ?
S1 C7 H7A 108.6 . . ?
C6 C7 H7B 108.6 . . ?
S1 C7 H7B 108.6 . . ?
H7A C7 H7B 107.6 . . ?
C9 C8 S1 116.6(4) . . ?
C9 C8 H8A 108.1 . . ?
S1 C8 H8A 108.1 . . ?
C9 C8 H8B 108.1 . . ?
S1 C8 H8B 108.1 . . ?
H8A C8 H8B 107.3 . . ?
N1 C9 C8 112.4(6) . . ?
N1 C9 H9A 109.1 . . ?
C8 C9 H9A 109.1 . . ?
N1 C9 H9B 109.1 . . ?
C8 C9 H9B 109.1 . . ?
H9A C9 H9B 107.9 . . ?
N1 C10 C11 115.8(5) . . ?
N1 C10 H10A 108.3 . . ?
C11 C10 H10A 108.3 . . ?
N1 C10 H10B 108.3 . . ?
C11 C10 H10B 108.3 . . ?
H10A C10 H10B 107.4 . . ?
C10 C11 S2 113.2(4) . . ?
C10 C11 H11A 108.9 . . ?
S2 C11 H11A 108.9 . . ?
C10 C11 H11B 108.9 . . ?
S2 C11 H11B 108.9 . . ?
H11A C11 H11B 107.7 . . ?
C13 C12 S2 116.7(4) . . ?
C13 C12 H12A 108.1 . . ?
S2 C12 H12A 108.1 . . ?
C13 C12 H12B 108.1 . . ?
S2 C12 H12B 108.1 . . ?
H12A C12 H12B 107.3 . . ?
C14 C13 C18 117.8(6) . . ?
C14 C13 C12 120.4(6) . . ?
C18 C13 C12 121.8(6) . . ?
C15 C14 C13 121.3(7) . . ?
C15 C14 H14 119.3 . . ?
C13 C14 H14 119.3 . . ?
C16 C15 C14 120.4(7) . . ?
C16 C15 H15 119.8 . . ?
C14 C15 H15 119.8 . . ?
C15 C16 C17 120.4(7) . . ?
C15 C16 H16 119.8 . . ?
C17 C16 H16 119.8 . . ?
C16 C17 C18 120.0(7) . . ?
C16 C17 H17 120.0 . . ?
C18 C17 H17 120.0 . . ?
O2 C18 C13 115.8(5) . . ?
O2 C18 C17 124.2(5) . . ?
C13 C18 C17 120.0(6) . . ?
O2 C19 C20 108.3(5) . . ?
O2 C19 H19A 110.0 . . ?
C20 C19 H19A 110.0 . . ?
O2 C19 H19B 110.0 . . ?
C20 C19 H19B 110.0 . . ?
H19A C19 H19B 108.4 . . ?
O1 C20 C19 107.8(5) . . ?
O1 C20 H20A 110.2 . . ?
C19 C20 H20A 110.2 . . ?
O1 C20 H20B 110.2 . . ?
C19 C20 H20B 110.2 . . ?
H20A C20 H20B 108.5 . . ?

loop_
_geom_bond_atom_site_label_1
_geom_bond_atom_site_label_2
_geom_bond_distance
_geom_bond_site_symmetry_2
_geom_bond_publ_flag
Hg N1 2.454(5) . ?
Hg I2 2.6568(5) . ?
Hg I1 2.6778(6) . ?
Hg S1 2.7102(16) . ?
S1 C8 1.796(7) . ?
S1 C7 1.836(5) . ?
S2 C11 1.800(7) . ?
S2 C12 1.817(6) . ?
O1 C1 1.379(7) . ?
O1 C20 1.441(7) . ?
O2 C18 1.372(7) . ?
O2 C19 1.422(7) . ?
N1 C9 1.444(8) . ?
N1 C10 1.475(8) . ?
N1 H1 0.9300 . ?
C1 C2 1.378(8) . ?
C1 C6 1.395(8) . ?
C2 C3 1.403(10) . ?
C2 H2 0.9600 . ?
C3 C4 1.361(11) . ?
C3 H3 0.9600 . ?
C4 C5 1.360(10) . ?
C4 H4 0.9600 . ?
C5 C6 1.396(9) . ?
C5 H5 0.9600 . ?
C6 C7 1.508(8) . ?
C7 H7A 0.9600 . ?
C7 H7B 0.9600 . ?
C8 C9 1.507(9) . ?
C8 H8A 0.9600 . ?
C8 H8B 0.9600 . ?
C9 H9A 0.9600 . ?
C9 H9B 0.9600 . ?
C10 C11 1.520(9) . ?
C10 H10A 0.9600 . ?
C10 H10B 0.9600 . ?
C11 H11A 0.9600 . ?
C11 H11B 0.9600 . ?
C12 C13 1.490(9) . ?
C12 H12A 0.9600 . ?
C12 H12B 0.9600 . ?
C13 C14 1.391(9) . ?
C13 C18 1.397(8) . ?
C14 C15 1.380(10) . ?
C14 H14 0.9600 . ?
C15 C16 1.352(11) . ?
C15 H15 0.9600 . ?
C16 C17 1.376(9) . ?
C16 H16 0.9600 . ?
C17 C18 1.399(8) . ?
C17 H17 0.9600 . ?
C19 C20 1.488(9) . ?
C19 H19A 0.9600 . ?
C19 H19B 0.9600 . ?
C20 H20A 0.9600 . ?
C20 H20B 0.9600 . ?

loop_
_geom_torsion_atom_site_label_1
_geom_torsion_atom_site_label_2
_geom_torsion_atom_site_label_3
_geom_torsion_atom_site_label_4
_geom_torsion
_geom_torsion_site_symmetry_1
_geom_torsion_site_symmetry_2
_geom_torsion_site_symmetry_3
_geom_torsion_site_symmetry_4
_geom_torsion_publ_flag
O1 C20 C19 O2 -87.2(6) . . . . ?
S1 C8 C9 N1 -66.2(7) . . . . ?
S2 C11 C10 N1 169.1(4) . . . . ?
